data_4517415
loop_
_publ_author_name
'Brahma, Rinki'
'Baruah, Jubaraj B.'

_publ_section_title
;
 Self-Assemblies of Zinc Complexes for Aggregation-Induced Emission
 Luminogen Precursors.
;
_journal_issue 7
_journal_name_full 'ACS omega'
_journal_page_first 3774
_journal_page_last 3785
_journal_paper_doi 10.1021/acsomega.0c00136
_journal_volume 5
_journal_year 2020
_chemical_formula_sum 'C20 H20 N4 O12 Zn'
_chemical_formula_weight 573.77
_space_group_crystal_system triclinic
_space_group_IT_number 2
_space_group_name_Hall '-P 1'
_space_group_name_H-M_alt 'P -1'
_atom_sites_solution_hydrogens mixed
_audit_creation_method SHELXL-2014/7
_cell_angle_alpha 96.624(3)
_cell_angle_beta 90.797(4)
_cell_angle_gamma 90.264(3)
_cell_formula_units_Z 2
_cell_length_a 5.9866(7)
_cell_length_b 8.7293(10)
_cell_length_c 22.354(3)
_cell_measurement_reflns_used 7905
_cell_measurement_temperature 296(2)
_cell_measurement_theta_max 21.99
_cell_measurement_theta_min 2.35
_cell_volume 1160.3(2)
_computing_structure_refinement 'SHELXL-2014/7 (Sheldrick, 2014)'
_diffrn_ambient_temperature 296(2)
_diffrn_measured_fraction_theta_full 1.000
_diffrn_measured_fraction_theta_max 1.000
_diffrn_measurement_device_type 'Bruker APEX-II CCD'
_diffrn_measurement_method '\f and \w scans'
_diffrn_radiation_type MoK\a
_diffrn_radiation_wavelength 0.71073
_diffrn_reflns_av_R_equivalents 0.0872
_diffrn_reflns_av_unetI/netI 0.0375
_diffrn_reflns_Laue_measured_fraction_full 1.000
_diffrn_reflns_Laue_measured_fraction_max 1.000
_diffrn_reflns_limit_h_max 7
_diffrn_reflns_limit_h_min -7
_diffrn_reflns_limit_k_max 10
_diffrn_reflns_limit_k_min -10
_diffrn_reflns_limit_l_max 26
_diffrn_reflns_limit_l_min -26
_diffrn_reflns_number 47781
_diffrn_reflns_point_group_measured_fraction_full 1.000
_diffrn_reflns_point_group_measured_fraction_max 1.000
_diffrn_reflns_theta_full 25.050
_diffrn_reflns_theta_max 25.050
_diffrn_reflns_theta_min 0.917
_exptl_absorpt_coefficient_mu 1.133
_exptl_absorpt_correction_T_max 0.507
_exptl_absorpt_correction_T_min 0.350
_exptl_absorpt_correction_type multi-scan
_exptl_absorpt_process_details multi-scan
_exptl_crystal_colour Brown
_exptl_crystal_density_diffrn 1.642
_exptl_crystal_description Needle
_exptl_crystal_F_000 588
_exptl_crystal_size_max 1.0
_exptl_crystal_size_mid 0.8
_exptl_crystal_size_min 0.6
_refine_diff_density_max 0.853
_refine_diff_density_min -0.586
_refine_diff_density_rms 0.079
_refine_ls_extinction_method none
_refine_ls_goodness_of_fit_ref 1.012
_refine_ls_hydrogen_treatment mixed
_refine_ls_matrix_type full
_refine_ls_number_parameters 357
_refine_ls_number_reflns 4117
_refine_ls_number_restraints 2
_refine_ls_restrained_S_all 1.012
_refine_ls_R_factor_all 0.0623
_refine_ls_R_factor_gt 0.0544
_refine_ls_shift/su_max 0.007
_refine_ls_shift/su_mean 0.000
_refine_ls_structure_factor_coef Fsqd
_refine_ls_weighting_details 'w=1/[\s^2^(Fo^2^)+(0.1500P)^2^+0.6886P] where P=(Fo^2^+2Fc^2^)/3'
_refine_ls_weighting_scheme calc
_refine_ls_wR_factor_gt 0.1793
_refine_ls_wR_factor_ref 0.1902
_reflns_Friedel_coverage 0.000
_reflns_number_gt 3653
_reflns_number_total 4117
_reflns_threshold_expression 'I > 2\s(I)'
_cod_data_source_file ao0c00136_si_003.cif
_cod_data_source_block Zn_pyridine-3-carboxamide_4NBA
_cod_depositor_comments 'Adding full bibliography for 4517414--4517418.cif.'
_cod_original_cell_volume 1160.2(2)
_cod_database_code 4517415
_shelx_shelxl_version_number 2014/7
_shelx_space_group_comment
;
The symmetry employed for this shelxl refinement is uniquely defined
by the following loop, which should always be used as a source of
symmetry information in preference to the above space-group names.
They are only intended as comments.
;

loop_
_space_group_symop_operation_xyz
'x, y, z'
'-x, -y, -z'

loop_
_atom_site_label
_atom_site_type_symbol
_atom_site_fract_x
_atom_site_fract_y
_atom_site_fract_z
_atom_site_U_iso_or_equiv
_atom_site_adp_type
_atom_site_occupancy
_atom_site_site_symmetry_order
_atom_site_calc_flag
_atom_site_refinement_flags_posn
_atom_site_refinement_flags_adp
_atom_site_refinement_flags_occupancy
_atom_site_disorder_assembly
_atom_site_disorder_group
Zn1 Zn 0.58843(7) 0.28857(5) 0.22437(2) 0.0315(2) Uani 1 1 d . . . . .
O2 O 0.2691(5) 0.3051(4) 0.25103(14) 0.0356(7) Uani 1 1 d D . . . .
H2R H 0.2629 0.3593 0.2834 0.053 Uiso 1 1 calc R U . . .
O9 O 0.1164(5) 0.5039(4) 0.33890(13) 0.0425(8) Uani 1 1 d . . . . .
O5 O 0.8949(5) 0.3415(4) 0.17845(14) 0.0397(7) Uani 1 1 d . . . . .
O4 O 0.5998(5) 0.4829(4) 0.17223(15) 0.0391(7) Uani 1 1 d . . . . .
O3 O 0.4378(6) 0.1580(4) 0.14341(14) 0.0446(8) Uani 1 1 d D . . . .
H3R H 0.3860 0.0765 0.1522 0.067 Uiso 1 1 calc R U . . .
O1 O 0.6809(6) 0.4158(5) 0.30592(16) 0.0472(9) Uani 1 1 d . . . . .
H1R H 0.5756 0.4191 0.3291 0.071 Uiso 1 1 calc R U . . .
O8 O 1.2701(6) -0.1230(4) 0.17176(15) 0.0428(8) Uani 1 1 d . . . . .
N2 N 0.7058(6) 0.0831(4) 0.24849(15) 0.0328(8) Uani 1 1 d . . . . .
O10 O 0.4144(6) 0.4795(6) 0.39717(17) 0.0712(14) Uani 1 1 d . . . . .
N3 N 1.2598(8) -0.3145(5) 0.2308(2) 0.0434(10) Uani 1 1 d . . . . .
N4 N -0.1847(9) 0.9058(6) 0.5834(2) 0.0573(12) Uani 1 1 d . . . . .
C2 C 0.9140(7) 0.5433(5) 0.11443(18) 0.0296(9) Uani 1 1 d . . . . .
C11 C 0.9699(7) -0.1223(5) 0.24072(19) 0.0323(9) Uani 1 1 d . . . . .
C1 C 0.7972(6) 0.4521(5) 0.15779(18) 0.0286(9) Uani 1 1 d . . . . .
C12 C 0.8870(7) 0.0144(5) 0.22384(19) 0.0320(9) Uani 1 1 d . . . . .
H12 H 0.9606 0.0604 0.1941 0.038 Uiso 1 1 calc R U . . .
C14 C 0.2241(7) 0.5294(6) 0.3882(2) 0.0389(10) Uani 1 1 d . . . . .
C15 C 0.1156(7) 0.6261(5) 0.44072(19) 0.0348(10) Uani 1 1 d . . . . .
O6 O 1.4217(10) 0.7420(7) -0.0280(2) 0.0930(17) Uani 1 1 d . . . . .
C7 C 1.1208(7) 0.4956(6) 0.0936(2) 0.0368(10) Uani 1 1 d . . . . .
H7 H 1.1874 0.4096 0.1070 0.044 Uiso 1 1 calc R U . . .
C13 C 1.1790(7) -0.1863(5) 0.21165(19) 0.0325(9) Uani 1 1 d . . . . .
C8 C 0.6000(8) 0.0170(6) 0.2910(2) 0.0393(10) Uani 1 1 d . . . . .
H8 H 0.4758 0.0655 0.3090 0.047 Uiso 1 1 calc R U . . .
O11 O -0.3543(10) 0.9734(7) 0.5731(2) 0.0972(18) Uani 1 1 d . . . . .
C3 C 0.8142(8) 0.6736(5) 0.0959(2) 0.0386(10) Uani 1 1 d . . . . .
H3D H 0.6761 0.7065 0.1108 0.046 Uiso 1 1 calc R U . . .
C6 C 1.2284(9) 0.5756(6) 0.0527(2) 0.0447(11) Uani 1 1 d . . . . .
H6 H 1.3668 0.5434 0.0377 0.054 Uiso 1 1 calc R U . . .
O12 O -0.1017(9) 0.9081(7) 0.6337(2) 0.0975(19) Uani 1 1 d . . . . .
C20 C 0.2241(8) 0.6552(6) 0.4956(2) 0.0439(11) Uani 1 1 d . . . . .
H20 H 0.3646 0.6133 0.5009 0.053 Uiso 1 1 calc R U . . .
C18 C -0.0785(8) 0.8090(6) 0.5335(2) 0.0410(11) Uani 1 1 d . . . . .
C16 C -0.0934(8) 0.6890(6) 0.4330(2) 0.0428(11) Uani 1 1 d . . . . .
H16 H -0.1680 0.6682 0.3961 0.051 Uiso 1 1 calc R U . . .
C5 C 1.1287(9) 0.7025(6) 0.0347(2) 0.0474(13) Uani 1 1 d . . . . .
C17 C -0.1933(9) 0.7832(6) 0.4796(2) 0.0464(12) Uani 1 1 d . . . . .
H17 H -0.3326 0.8270 0.4744 0.056 Uiso 1 1 calc R U . . .
C19 C 0.1269(9) 0.7460(7) 0.5428(2) 0.0496(13) Uani 1 1 d . . . . .
H19 H 0.1992 0.7641 0.5801 0.059 Uiso 1 1 calc R U . . .
N1 N 1.2429(13) 0.7847(6) -0.0098(3) 0.0810(19) Uani 1 1 d . . . . .
C9 C 0.6690(9) -0.1212(6) 0.3091(2) 0.0520(13) Uani 1 1 d . . . . .
H9 H 0.5913 -0.1654 0.3386 0.062 Uiso 1 1 calc R U . . .
C4 C 0.9224(10) 0.7529(6) 0.0552(2) 0.0520(13) Uani 1 1 d . . . . .
H4 H 0.8576 0.8394 0.0417 0.062 Uiso 1 1 calc R U . . .
C10 C 0.8543(9) -0.1934(6) 0.2832(2) 0.0467(12) Uani 1 1 d . . . . .
H10 H 0.9007 -0.2880 0.2940 0.056 Uiso 1 1 calc R U . . .
O7 O 1.1415(19) 0.8807(8) -0.0324(4) 0.194(5) Uani 1 1 d . . . . .
H3S H 0.460(11) 0.164(7) 0.1063(11) 0.066(19) Uiso 1 1 d D . . . .
H2S H 0.166(7) 0.296(6) 0.2245(19) 0.048(15) Uiso 1 1 d D . . . .
H1S H 0.794(11) 0.448(7) 0.310(3) 0.048(17) Uiso 1 1 d . . . . .
H3F H 1.370(10) -0.359(7) 0.214(3) 0.052(16) Uiso 1 1 d . . . . .
H3G H 1.200(9) -0.357(6) 0.261(2) 0.037(13) Uiso 1 1 d . . . . .

loop_
_atom_site_aniso_label
_atom_site_aniso_U_11
_atom_site_aniso_U_22
_atom_site_aniso_U_33
_atom_site_aniso_U_23
_atom_site_aniso_U_13
_atom_site_aniso_U_12
Zn1 0.0292(3) 0.0302(3) 0.0362(3) 0.0072(2) 0.0094(2) 0.0034(2)
O2 0.0273(15) 0.0444(19) 0.0339(17) -0.0009(14) 0.0042(13) 0.0017(13)
O9 0.0350(17) 0.060(2) 0.0302(16) -0.0050(14) 0.0019(13) 0.0096(15)
O5 0.0376(17) 0.0386(17) 0.0459(18) 0.0166(14) 0.0049(14) 0.0024(14)
O4 0.0267(16) 0.0410(18) 0.0512(19) 0.0115(15) 0.0107(13) 0.0013(13)
O3 0.061(2) 0.0413(19) 0.0322(18) 0.0074(14) 0.0061(15) -0.0109(16)
O1 0.0305(19) 0.064(2) 0.044(2) -0.0095(17) 0.0085(15) -0.0083(17)
O8 0.0461(19) 0.0327(17) 0.0502(19) 0.0053(14) 0.0160(15) 0.0013(14)
N2 0.0338(19) 0.0347(19) 0.0303(18) 0.0049(15) 0.0057(14) 0.0047(15)
O10 0.037(2) 0.128(4) 0.044(2) -0.011(2) 0.0024(16) 0.032(2)
N3 0.043(2) 0.033(2) 0.055(3) 0.0072(19) 0.015(2) 0.0132(18)
N4 0.062(3) 0.060(3) 0.045(3) -0.012(2) 0.018(2) -0.002(2)
C2 0.032(2) 0.028(2) 0.029(2) 0.0053(16) 0.0007(16) -0.0029(17)
C11 0.034(2) 0.029(2) 0.033(2) 0.0007(17) 0.0033(17) 0.0001(17)
C1 0.025(2) 0.032(2) 0.029(2) 0.0024(17) 0.0030(16) -0.0043(16)
C12 0.033(2) 0.028(2) 0.035(2) 0.0040(17) 0.0062(17) -0.0004(17)
C14 0.031(2) 0.051(3) 0.033(2) -0.001(2) 0.0083(18) 0.007(2)
C15 0.030(2) 0.044(3) 0.031(2) 0.0040(19) 0.0081(17) -0.0002(18)
O6 0.089(4) 0.127(5) 0.068(3) 0.035(3) 0.030(3) -0.029(3)
C7 0.031(2) 0.043(3) 0.037(2) 0.0074(19) 0.0066(18) -0.0003(19)
C13 0.038(2) 0.022(2) 0.036(2) -0.0012(17) 0.0061(18) 0.0006(17)
C8 0.032(2) 0.044(3) 0.042(3) 0.007(2) 0.0098(19) 0.0058(19)
O11 0.100(4) 0.123(5) 0.064(3) -0.012(3) 0.024(3) 0.051(4)
C3 0.039(2) 0.037(2) 0.041(2) 0.0073(19) 0.0070(19) 0.0012(19)
C6 0.046(3) 0.049(3) 0.038(3) 0.001(2) 0.012(2) -0.010(2)
O12 0.084(3) 0.150(5) 0.046(3) -0.042(3) 0.007(2) 0.005(3)
C20 0.031(2) 0.061(3) 0.038(3) -0.001(2) 0.0020(19) 0.003(2)
C18 0.044(3) 0.042(3) 0.036(2) -0.005(2) 0.016(2) 0.001(2)
C16 0.037(2) 0.058(3) 0.033(2) 0.001(2) 0.0029(19) 0.011(2)
C5 0.063(3) 0.040(3) 0.039(3) 0.003(2) 0.017(2) -0.021(2)
C17 0.046(3) 0.054(3) 0.039(3) 0.002(2) 0.010(2) 0.009(2)
C19 0.050(3) 0.068(3) 0.029(2) -0.004(2) -0.001(2) -0.004(3)
N1 0.122(5) 0.050(3) 0.074(4) 0.017(3) 0.048(4) -0.013(3)
C9 0.052(3) 0.056(3) 0.053(3) 0.029(3) 0.023(2) 0.011(2)
C4 0.075(4) 0.031(2) 0.053(3) 0.015(2) 0.011(3) 0.000(2)
C10 0.054(3) 0.040(3) 0.051(3) 0.020(2) 0.014(2) 0.013(2)
O7 0.280(12) 0.106(5) 0.225(9) 0.113(6) 0.176(9) 0.078(7)

loop_
_atom_type_symbol
_atom_type_description
_atom_type_scat_dispersion_real
_atom_type_scat_dispersion_imag
_atom_type_scat_source
C C 0.0033 0.0016 'International Tables Vol C Tables 4.2.6.8 and 6.1.1.4'
H H 0.0000 0.0000 'International Tables Vol C Tables 4.2.6.8 and 6.1.1.4'
N N 0.0061 0.0033 'International Tables Vol C Tables 4.2.6.8 and 6.1.1.4'
O O 0.0106 0.0060 'International Tables Vol C Tables 4.2.6.8 and 6.1.1.4'
Zn Zn 0.2839 1.4301 'International Tables Vol C Tables 4.2.6.8 and 6.1.1.4'

loop_
_geom_angle_atom_site_label_1
_geom_angle_atom_site_label_2
_geom_angle_atom_site_label_3
_geom_angle
_geom_angle_site_symmetry_1
_geom_angle_site_symmetry_3
_geom_angle_publ_flag
O2 Zn1 N2 106.50(14) . . ?
O2 Zn1 O1 88.16(13) . . ?
N2 Zn1 O1 94.45(15) . . ?
O2 Zn1 O4 99.15(12) . . ?
N2 Zn1 O4 152.83(13) . . ?
O1 Zn1 O4 95.18(15) . . ?
O2 Zn1 O5 158.95(13) . . ?
N2 Zn1 O5 94.12(13) . . ?
O1 Zn1 O5 94.50(14) . . ?
O4 Zn1 O5 59.83(11) . . ?
O2 Zn1 O3 83.01(13) . . ?
N2 Zn1 O3 88.06(14) . . ?
O1 Zn1 O3 171.17(14) . . ?
O4 Zn1 O3 86.29(12) . . ?
O5 Zn1 O3 93.77(13) . . ?
Zn1 O2 H2R 109.5 . . ?
Zn1 O2 H2S 119(4) . . ?
H2R O2 H2S 125.1 . . ?
C1 O5 Zn1 89.7(2) . . ?
C1 O4 Zn1 90.8(3) . . ?
Zn1 O3 H3R 109.5 . . ?
Zn1 O3 H3S 131(4) . . ?
H3R O3 H3S 116.9 . . ?
Zn1 O1 H1R 109.5 . . ?
Zn1 O1 H1S 120(5) . . ?
H1R O1 H1S 130.0 . . ?
C8 N2 C12 118.7(4) . . ?
C8 N2 Zn1 118.9(3) . . ?
C12 N2 Zn1 122.4(3) . . ?
C13 N3 H3F 120(4) . . ?
C13 N3 H3G 123(3) . . ?
H3F N3 H3G 117(5) . . ?
O11 N4 O12 123.3(5) . . ?
O11 N4 C18 118.7(5) . . ?
O12 N4 C18 117.9(5) . . ?
C7 C2 C3 120.9(4) . . ?
C7 C2 C1 118.9(4) . . ?
C3 C2 C1 120.2(4) . . ?
C10 C11 C12 118.3(4) . . ?
C10 C11 C13 123.4(4) . . ?
C12 C11 C13 118.3(4) . . ?
O4 C1 O5 119.7(4) . . ?
O4 C1 C2 120.0(4) . . ?
O5 C1 C2 120.3(4) . . ?
N2 C12 C11 122.8(4) . . ?
N2 C12 H12 118.6 . . ?
C11 C12 H12 118.6 . . ?
O10 C14 O9 124.4(4) . . ?
O10 C14 C15 116.9(4) . . ?
O9 C14 C15 118.7(4) . . ?
C20 C15 C16 119.4(4) . . ?
C20 C15 C14 121.0(4) . . ?
C16 C15 C14 119.6(4) . . ?
C6 C7 C2 119.8(5) . . ?
C6 C7 H7 120.1 . . ?
C2 C7 H7 120.1 . . ?
O8 C13 N3 122.1(4) . . ?
O8 C13 C11 121.1(4) . . ?
N3 C13 C11 116.8(4) . . ?
N2 C8 C9 122.0(4) . . ?
N2 C8 H8 119.0 . . ?
C9 C8 H8 119.0 . . ?
C4 C3 C2 119.0(5) . . ?
C4 C3 H3D 120.5 . . ?
C2 C3 H3D 120.5 . . ?
C5 C6 C7 118.7(5) . . ?
C5 C6 H6 120.6 . . ?
C7 C6 H6 120.6 . . ?
C15 C20 C19 120.8(5) . . ?
C15 C20 H20 119.6 . . ?
C19 C20 H20 119.6 . . ?
C19 C18 C17 122.8(4) . . ?
C19 C18 N4 119.3(5) . . ?
C17 C18 N4 117.9(5) . . ?
C15 C16 C17 120.9(4) . . ?
C15 C16 H16 119.6 . . ?
C17 C16 H16 119.6 . . ?
C6 C5 C4 122.4(5) . . ?
C6 C5 N1 118.2(5) . . ?
C4 C5 N1 119.3(5) . . ?
C18 C17 C16 117.6(5) . . ?
C18 C17 H17 121.2 . . ?
C16 C17 H17 121.2 . . ?
C18 C19 C20 118.6(4) . . ?
C18 C19 H19 120.7 . . ?
C20 C19 H19 120.7 . . ?
O7 N1 O6 121.2(6) . . ?
O7 N1 C5 118.1(7) . . ?
O6 N1 C5 120.0(6) . . ?
C8 C9 C10 119.5(4) . . ?
C8 C9 H9 120.3 . . ?
C10 C9 H9 120.3 . . ?
C3 C4 C5 119.1(5) . . ?
C3 C4 H4 120.5 . . ?
C5 C4 H4 120.5 . . ?
C9 C10 C11 118.8(4) . . ?
C9 C10 H10 120.6 . . ?
C11 C10 H10 120.6 . . ?

loop_
_geom_bond_atom_site_label_1
_geom_bond_atom_site_label_2
_geom_bond_distance
_geom_bond_site_symmetry_2
_geom_bond_publ_flag
Zn1 O2 2.011(3) . ?
Zn1 N2 2.056(4) . ?
Zn1 O1 2.088(3) . ?
Zn1 O4 2.168(3) . ?
Zn1 O5 2.188(3) . ?
Zn1 O3 2.204(3) . ?
O2 H2R 0.8200 . ?
O2 H2S 0.85(2) . ?
O9 C14 1.266(5) . ?
O5 C1 1.260(5) . ?
O4 C1 1.252(5) . ?
O3 H3R 0.8200 . ?
O3 H3S 0.85(2) . ?
O1 H1R 0.8200 . ?
O1 H1S 0.73(6) . ?
O8 C13 1.234(5) . ?
N2 C8 1.333(6) . ?
N2 C12 1.336(5) . ?
O10 C14 1.244(6) . ?
N3 C13 1.333(6) . ?
N3 H3F 0.84(6) . ?
N3 H3G 0.88(6) . ?
N4 O11 1.209(7) . ?
N4 O12 1.221(7) . ?
N4 C18 1.472(6) . ?
C2 C7 1.378(6) . ?
C2 C3 1.389(6) . ?
C2 C1 1.501(6) . ?
C11 C10 1.384(7) . ?
C11 C12 1.385(6) . ?
C11 C13 1.499(6) . ?
C12 H12 0.9300 . ?
C14 C15 1.520(6) . ?
C15 C20 1.376(6) . ?
C15 C16 1.385(6) . ?
O6 N1 1.196(8) . ?
C7 C6 1.377(7) . ?
C7 H7 0.9300 . ?
C8 C9 1.379(7) . ?
C8 H8 0.9300 . ?
C3 C4 1.373(7) . ?
C3 H3D 0.9300 . ?
C6 C5 1.360(7) . ?
C6 H6 0.9300 . ?
C20 C19 1.382(7) . ?
C20 H20 0.9300 . ?
C18 C19 1.372(7) . ?
C18 C17 1.374(7) . ?
C16 C17 1.395(7) . ?
C16 H16 0.9300 . ?
C5 C4 1.380(8) . ?
C5 N1 1.466(7) . ?
C17 H17 0.9300 . ?
C19 H19 0.9300 . ?
N1 O7 1.192(10) . ?
C9 C10 1.380(7) . ?
C9 H9 0.9300 . ?
C4 H4 0.9300 . ?
C10 H10 0.9300 . ?
